data_7116375
loop_
_publ_author_name
'Brandon R. Barnett'
'Curtis E. Moore'
'Arnold L. Rheingold'
'Joshua S. Figuero'

_publ_section_title
;
 Frustrated Lewis pair behavior of monomeric (boryl)iminomethanes accessed
 from isocyanide 1,1-hydroboration
;
_journal_name_full Chem.Commun.
_journal_page_first 541
_journal_paper_doi 10.1039/C4cc08037H
_journal_volume 51
_journal_year 2015
_chemical_formula_moiety 'C47 H67 B2 N, C5 H12'
_chemical_formula_sum 'C52 H79 B2 N'
_chemical_formula_weight 739.78
_chemical_name_common (9-BBN)CH2N(9-BBN)ArDipp2
_space_group_crystal_system monoclinic
_space_group_IT_number 14
_space_group_name_Hall '-P 2ybc'
_space_group_name_H-M_alt 'P 1 21/c 1'
_symmetry_space_group_name_Hall '-P 2ybc'
_symmetry_space_group_name_H-M 'P 1 21/c 1'
_atom_sites_solution_hydrogens geom
_atom_sites_solution_primary direct
_atom_sites_solution_secondary difmap
_audit_creation_date 2014-10-07
_audit_creation_method
;
Olex2 1.2-beta
(compiled 2014.09.19 svn.r3010 for OlexSys, GUI svn.r4874)
;
_cell_angle_alpha 90
_cell_angle_beta 91.099(2)
_cell_angle_gamma 90
_cell_formula_units_Z 4
_cell_length_a 20.9432(9)
_cell_length_b 12.5599(6)
_cell_length_c 17.1099(8)
_cell_measurement_reflns_used 8934
_cell_measurement_temperature 100(2)
_cell_measurement_theta_max 25.354
_cell_measurement_theta_min 2.533
_cell_volume 4499.8(4)
_computing_cell_refinement 'SAINT v8.34A (Bruker, 2013)'
_computing_data_collection 'APEX2 v2013.6-2 (Bruker, 2013)'
_computing_data_reduction 'SAINT v8.34A (Bruker, 2013)'
_computing_molecular_graphics 'Olex2 (Dolomanov et al., 2009)'
_computing_publication_material 'Olex2 (Dolomanov et al., 2009)'
_computing_structure_refinement 'ShelXL (Sheldrick, 2008)'
_computing_structure_solution 'ShelXT (Sheldrick, 2008)'
_diffrn_ambient_temperature 100.0
_diffrn_detector 'Bruker APEX-II CCD'
_diffrn_detector_area_resol_mean 7.9
_diffrn_detector_type 'CCD Area Detector'
_diffrn_measured_fraction_theta_full 1.000
_diffrn_measured_fraction_theta_max 0.993
_diffrn_measurement_device 'Kappa Four-Circle Diffractometer'
_diffrn_measurement_device_type 'Bruker APEX II Ultra'
_diffrn_measurement_method '\w and \f scans'
_diffrn_radiation_monochromator 'Double Bounce Multilayer Mirrors'
_diffrn_radiation_probe x-ray
_diffrn_radiation_type MoK\a
_diffrn_radiation_wavelength 0.71073
_diffrn_reflns_av_R_equivalents 0.0363
_diffrn_reflns_av_unetI/netI 0.0395
_diffrn_reflns_Laue_measured_fraction_full 1.000
_diffrn_reflns_Laue_measured_fraction_max 0.993
_diffrn_reflns_limit_h_max 25
_diffrn_reflns_limit_h_min -25
_diffrn_reflns_limit_k_max 15
_diffrn_reflns_limit_k_min -14
_diffrn_reflns_limit_l_max 20
_diffrn_reflns_limit_l_min -20
_diffrn_reflns_number 31342
_diffrn_reflns_point_group_measured_fraction_full 1.000
_diffrn_reflns_point_group_measured_fraction_max 0.993
_diffrn_reflns_theta_full 25.000
_diffrn_reflns_theta_max 25.448
_diffrn_reflns_theta_min 1.891
_diffrn_source 'Micro Focus Rotating Anode'
_diffrn_source_type 'Bruker TXS'
_diffrn_standards_number 0
_exptl_absorpt_coefficient_mu 0.060
_exptl_absorpt_correction_T_max 0.7452
_exptl_absorpt_correction_T_min 0.6870
_exptl_absorpt_correction_type multi-scan
_exptl_absorpt_process_details
;
SADABS-2012/1 (Bruker,2012) was used for absorption correction.
wR2(int) was 0.1536 before and 0.0396 after correction.
The Ratio of minimum to maximum transmission is 0.9219.
The \l/2 correction factor is 0.0015.
;
_exptl_crystal_colour Colorless
_exptl_crystal_colour_primary Colorless
_exptl_crystal_density_diffrn 1.092
_exptl_crystal_description Plate
_exptl_crystal_F_000 1632
_exptl_crystal_size_max 0.217
_exptl_crystal_size_mid 0.153
_exptl_crystal_size_min 0.051
_refine_diff_density_max 0.519
_refine_diff_density_min -0.449
_refine_diff_density_rms 0.048
_refine_ls_extinction_method none
_refine_ls_goodness_of_fit_ref 1.033
_refine_ls_hydrogen_treatment constr
_refine_ls_matrix_type full
_refine_ls_number_parameters 516
_refine_ls_number_reflns 8280
_refine_ls_number_restraints 50
_refine_ls_restrained_S_all 1.072
_refine_ls_R_factor_all 0.0793
_refine_ls_R_factor_gt 0.0557
_refine_ls_shift/su_max 0.000
_refine_ls_shift/su_mean 0.000
_refine_ls_structure_factor_coef Fsqd
_refine_ls_weighting_details 'w=1/[\s^2^(Fo^2^)+(0.0636P)^2^+3.6412P] where P=(Fo^2^+2Fc^2^)/3'
_refine_ls_weighting_scheme calc
_refine_ls_wR_factor_gt 0.1364
_refine_ls_wR_factor_ref 0.1492
_reflns_Friedel_coverage 0.000
_reflns_number_gt 6181
_reflns_number_total 8280
_reflns_threshold_expression 'I > 2\s(I)'
_cod_data_source_file c4cc08037h2.cif
_cod_data_source_block JFig905
_cod_depositor_comments
;
The following automatic conversions were performed:

'_diffrn_radiation_probe' value 'X-ray' changed to 'x-ray' according
to the built-in table from CIF Core dictionary named 'cif_core.dic'
version 2.4.1 from 2010-06-29.

Automatic conversion script
Id: cif_fix_values 2827 2014-09-09 07:05:25Z andrius 
;
_cod_database_code 7116375
_shelx_space_group_comment
;
The symmetry employed for this shelxl refinement is uniquely defined
by the following loop, which should always be used as a source of
symmetry information in preference to the above space-group names.
They are only intended as comments.
;
_shelx_estimated_absorpt_t_max 0.997
_shelx_estimated_absorpt_t_min 0.987
_olex2_refinement_description
;
1. Fixed Uiso
 At 1.2 times of:
  All C(H) groups, All C(H,H) groups
 At 1.5 times of:
  All C(H,H,H) groups, All C(H,H,H,H,H,H) groups
2. Restrained distances
 C3SB-C2SB = C4SB-C3SB = C5S-C4SB = C2SB-C1S
 1.54 with sigma of 0.02
 C2S-C1S = C3S-C2S = C4S-C3S = C5S-C4S
 1.54 with sigma of 0.02
3. Uiso/Uaniso restraints and constraints
Uanis(C4SB) = Uanis(C4S)
Uanis(C3S) = Uanis(C3SB)
Uanis(C2S) = Uanis(C2SB)
4. Rigid body (RIGU) restrains
 C1S, C2S, C3S, C3SB, C4SB, C4S, C5S, C2SB
 with sigma for 1-2 distances of 0.001 and sigma for 1-3 distances of 0.001
5. Others
 Sof(H1SD)=Sof(H1SE)=Sof(H1SF)=Sof(H5SD)=Sof(H5SE)=Sof(H5SF)=Sof(C2SB)=
 Sof(H2SC)=Sof(H2SD)=Sof(C3SB)=Sof(H3SC)=Sof(H3SD)=Sof(C4SB)=Sof(H4SC)=
 Sof(H4SD)=1-FVAR(1)
 Sof(H1SA)=Sof(H1SB)=Sof(H1SC)=Sof(H5SA)=Sof(H5SB)=Sof(H5SC)=Sof(C2S)=
 Sof(H2SA)=Sof(H2SB)=Sof(C3S)=Sof(H3SB)=Sof(H3SA)=Sof(C4S)=Sof(H4SA)=Sof(H4SB)=
 FVAR(1)
6.a Ternary CH refined with riding coordinates:
 C14(H14), C17(H17), C26(H26), C29(H29), C32(H32), C36(H36), C40(H40), C44(H44)
6.b Secondary CH2 refined with riding coordinates:
 C1(H1A,H1B), C33(H33A,H33B), C34(H34A,H34B), C35(H35A,H35B), C37(H37A,H37B),
 C38(H38A,H38B), C39(H39A,H39B), C41(H41A,H41B), C42(H42A,H42B), C43(H43A,H43B),
  C45(H45A,H45B), C46(H46A,H46B), C47(H47A,H47B), C2S(H2SA,H2SB), C3S(H3SB,
 H3SA), C4S(H4SA,H4SB), C2SB(H2SC,H2SD), C3SB(H3SC,H3SD), C4SB(H4SC,H4SD)
6.c Aromatic/amide H refined with riding coordinates:
 C4(H4), C5(H5), C6(H6), C10(H10), C11(H11), C12(H12), C22(H22), C23(H23),
 C24(H24)
6.d Idealised Me refined as rotating group:
 C15(H15A,H15B,H15C), C16(H16A,H16B,H16C), C18(H18A,H18B,H18C), C19(H19A,H19B,
 H19C), C27(H27A,H27B,H27C), C28(H28A,H28B,H28C), C30(H30A,H30B,H30C), C31(H31A,
 H31B,H31C), C1S(H1SA,H1SB,H1SC), C1S(H1SD,H1SE,H1SF), C5S(H5SD,H5SE,H5SF),
 C5S(H5SA,H5SB,H5SC)
;
_shelx_shelxl_version_number 2014/7
_olex2_submission_special_instructions 'No special instructions were received'

loop_
_space_group_symop_operation_xyz
'x, y, z'
'-x, y+1/2, -z+1/2'
'-x, -y, -z'
'x, -y-1/2, z-1/2'

loop_
_atom_site_label
_atom_site_type_symbol
_atom_site_fract_x
_atom_site_fract_y
_atom_site_fract_z
_atom_site_U_iso_or_equiv
_atom_site_adp_type
_atom_site_occupancy
_atom_site_site_symmetry_order
_atom_site_calc_flag
_atom_site_refinement_flags_posn
_atom_site_refinement_flags_occupancy
_atom_site_disorder_assembly
_atom_site_disorder_group
N1 N 0.27161(7) 0.49768(13) 0.61596(9) 0.0142(3) Uani 1 1 d . . . .
C1 C 0.30040(9) 0.56979(16) 0.67615(11) 0.0166(4) Uani 1 1 d . . . .
H1A H 0.2663 0.5894 0.7128 0.020 Uiso 1 1 calc R . . .
H1B H 0.3134 0.6360 0.6493 0.020 Uiso 1 1 calc R . . .
C2 C 0.23073(8) 0.55310(15) 0.55961(10) 0.0146(4) Uani 1 1 d . . . .
C3 C 0.16392(9) 0.53576(16) 0.55327(11) 0.0177(4) Uani 1 1 d . . . .
C4 C 0.12761(9) 0.60058(17) 0.50298(12) 0.0217(4) Uani 1 1 d . . . .
H4 H 0.0825 0.5919 0.5012 0.026 Uiso 1 1 calc R . . .
C5 C 0.15449(9) 0.67605(17) 0.45616(12) 0.0235(5) Uani 1 1 d . . . .
H5 H 0.1286 0.7184 0.4222 0.028 Uiso 1 1 calc R . . .
C6 C 0.21977(9) 0.68950(16) 0.45915(11) 0.0192(4) Uani 1 1 d . . . .
H6 H 0.2390 0.7393 0.4251 0.023 Uiso 1 1 calc R . . .
C7 C 0.25822(9) 0.63146(15) 0.51121(10) 0.0147(4) Uani 1 1 d . . . .
C8 C 0.12524(9) 0.45093(17) 0.59249(12) 0.0204(4) Uani 1 1 d . . . .
C9 C 0.11080(9) 0.45684(18) 0.67206(12) 0.0246(5) Uani 1 1 d . . . .
C10 C 0.06914(10) 0.3817(2) 0.70331(14) 0.0344(6) Uani 1 1 d . . . .
H10 H 0.0598 0.3841 0.7574 0.041 Uiso 1 1 calc R . . .
C11 C 0.04140(11) 0.3041(2) 0.65680(15) 0.0380(6) Uani 1 1 d . . . .
H11 H 0.0134 0.2533 0.6790 0.046 Uiso 1 1 calc R . . .
C12 C 0.05426(10) 0.3002(2) 0.57835(15) 0.0332(5) Uani 1 1 d . . . .
H12 H 0.0343 0.2472 0.5467 0.040 Uiso 1 1 calc R . . .
C13 C 0.09583(9) 0.37200(18) 0.54431(13) 0.0256(5) Uani 1 1 d . . . .
C14 C 0.13489(9) 0.54582(18) 0.72444(12) 0.0248(5) Uani 1 1 d . . . .
H14 H 0.1658 0.5890 0.6939 0.030 Uiso 1 1 calc R . . .
C15 C 0.08055(11) 0.6193(2) 0.74799(16) 0.0421(7) Uani 1 1 d . . . .
H15A H 0.0610 0.6511 0.7011 0.063 Uiso 1 1 calc GR . . .
H15B H 0.0974 0.6758 0.7821 0.063 Uiso 1 1 calc GR . . .
H15C H 0.0484 0.5782 0.7759 0.063 Uiso 1 1 calc GR . . .
C16 C 0.17031(11) 0.5037(2) 0.79727(13) 0.0375(6) Uani 1 1 d . . . .
H16A H 0.1406 0.4634 0.8295 0.056 Uiso 1 1 calc GR . . .
H16B H 0.1877 0.5636 0.8275 0.056 Uiso 1 1 calc GR . . .
H16C H 0.2053 0.4570 0.7814 0.056 Uiso 1 1 calc GR . . .
C17 C 0.10613(10) 0.36309(19) 0.45628(13) 0.0284(5) Uani 1 1 d . . . .
H17 H 0.1421 0.4115 0.4425 0.034 Uiso 1 1 calc R . . .
C18 C 0.04646(11) 0.3986(2) 0.40950(14) 0.0377(6) Uani 1 1 d . . . .
H18A H 0.0107 0.3515 0.4215 0.056 Uiso 1 1 calc GR . . .
H18B H 0.0551 0.3951 0.3535 0.056 Uiso 1 1 calc GR . . .
H18C H 0.0356 0.4719 0.4237 0.056 Uiso 1 1 calc GR . . .
C19 C 0.12323(11) 0.2504(2) 0.42955(14) 0.0366(6) Uani 1 1 d . . . .
H19A H 0.1597 0.2242 0.4606 0.055 Uiso 1 1 calc GR . . .
H19B H 0.1343 0.2518 0.3742 0.055 Uiso 1 1 calc GR . . .
H19C H 0.0866 0.2032 0.4368 0.055 Uiso 1 1 calc GR . . .
C20 C 0.32758(9) 0.66262(15) 0.51183(10) 0.0147(4) Uani 1 1 d . . . .
C21 C 0.37333(9) 0.59893(16) 0.47463(10) 0.0166(4) Uani 1 1 d . . . .
C22 C 0.43615(9) 0.63512(17) 0.47226(11) 0.0193(4) Uani 1 1 d . . . .
H22 H 0.4677 0.5920 0.4487 0.023 Uiso 1 1 calc R . . .
C23 C 0.45342(9) 0.73273(17) 0.50367(11) 0.0213(4) Uani 1 1 d . . . .
H23 H 0.4965 0.7559 0.5018 0.026 Uiso 1 1 calc R . . .
C24 C 0.40821(9) 0.79616(17) 0.53756(11) 0.0193(4) Uani 1 1 d . . . .
H24 H 0.4203 0.8638 0.5579 0.023 Uiso 1 1 calc R . . .
C25 C 0.34481(9) 0.76292(15) 0.54266(10) 0.0157(4) Uani 1 1 d . . . .
C26 C 0.35351(9) 0.49744(16) 0.43248(11) 0.0189(4) Uani 1 1 d . . . .
H26 H 0.3182 0.4640 0.4623 0.023 Uiso 1 1 calc R . . .
C27 C 0.32761(10) 0.52458(18) 0.35030(12) 0.0267(5) Uani 1 1 d . . . .
H27A H 0.2926 0.5760 0.3543 0.040 Uiso 1 1 calc GR . . .
H27B H 0.3118 0.4596 0.3248 0.040 Uiso 1 1 calc GR . . .
H27C H 0.3619 0.5555 0.3193 0.040 Uiso 1 1 calc GR . . .
C28 C 0.40723(10) 0.41611(17) 0.42615(12) 0.0246(5) Uani 1 1 d . . . .
H28A H 0.4414 0.4456 0.3943 0.037 Uiso 1 1 calc GR . . .
H28B H 0.3906 0.3510 0.4016 0.037 Uiso 1 1 calc GR . . .
H28C H 0.4242 0.3995 0.4785 0.037 Uiso 1 1 calc GR . . .
C29 C 0.29682(9) 0.83750(16) 0.58019(11) 0.0187(4) Uani 1 1 d . . . .
H29 H 0.2561 0.7973 0.5869 0.022 Uiso 1 1 calc R . . .
C30 C 0.28285(10) 0.93312(17) 0.52691(12) 0.0252(5) Uani 1 1 d . . . .
H30A H 0.3225 0.9725 0.5182 0.038 Uiso 1 1 calc GR . . .
H30B H 0.2518 0.9800 0.5518 0.038 Uiso 1 1 calc GR . . .
H30C H 0.2653 0.9080 0.4767 0.038 Uiso 1 1 calc GR . . .
C31 C 0.31944(10) 0.87679(17) 0.66088(12) 0.0249(5) Uani 1 1 d . . . .
H31A H 0.3285 0.8155 0.6948 0.037 Uiso 1 1 calc GR . . .
H31B H 0.2860 0.9206 0.6840 0.037 Uiso 1 1 calc GR . . .
H31C H 0.3583 0.9194 0.6555 0.037 Uiso 1 1 calc GR . . .
C32 C 0.43183(9) 0.54062(16) 0.70011(11) 0.0188(4) Uani 1 1 d . . . .
H32 H 0.4339 0.5287 0.6424 0.023 Uiso 1 1 calc R . . .
C33 C 0.44717(9) 0.65930(17) 0.71905(11) 0.0212(4) Uani 1 1 d . . . .
H33A H 0.4931 0.6718 0.7099 0.025 Uiso 1 1 calc R . . .
H33B H 0.4227 0.7047 0.6819 0.025 Uiso 1 1 calc R . . .
C34 C 0.43236(9) 0.69523(18) 0.80240(11) 0.0230(5) Uani 1 1 d . . . .
H34A H 0.4672 0.6708 0.8379 0.028 Uiso 1 1 calc R . . .
H34B H 0.4318 0.7740 0.8039 0.028 Uiso 1 1 calc R . . .
C35 C 0.36880(9) 0.65384(17) 0.83312(11) 0.0225(5) Uani 1 1 d . . . .
H35A H 0.3336 0.6947 0.8079 0.027 Uiso 1 1 calc R . . .
H35B H 0.3674 0.6678 0.8900 0.027 Uiso 1 1 calc R . . .
C36 C 0.35671(9) 0.53295(17) 0.81883(11) 0.0194(4) Uani 1 1 d . . . .
H36 H 0.3123 0.5149 0.8347 0.023 Uiso 1 1 calc R . . .
C37 C 0.40393(10) 0.45842(19) 0.86148(12) 0.0272(5) Uani 1 1 d . . . .
H37A H 0.4050 0.4776 0.9176 0.033 Uiso 1 1 calc R . . .
H37B H 0.3875 0.3847 0.8573 0.033 Uiso 1 1 calc R . . .
C38 C 0.47262(10) 0.45991(19) 0.83170(13) 0.0291(5) Uani 1 1 d . . . .
H38A H 0.4949 0.5230 0.8538 0.035 Uiso 1 1 calc R . . .
H38B H 0.4952 0.3958 0.8515 0.035 Uiso 1 1 calc R . . .
C39 C 0.47759(9) 0.46291(18) 0.74284(12) 0.0247(5) Uani 1 1 d . . . .
H39A H 0.4695 0.3903 0.7224 0.030 Uiso 1 1 calc R . . .
H39B H 0.5219 0.4822 0.7297 0.030 Uiso 1 1 calc R . . .
C40 C 0.25045(9) 0.29763(17) 0.56833(12) 0.0225(5) Uani 1 1 d . . . .
H40 H 0.2198 0.3312 0.5302 0.027 Uiso 1 1 calc R . . .
C41 C 0.21297(10) 0.22566(18) 0.62506(13) 0.0266(5) Uani 1 1 d . . . .
H41A H 0.1775 0.2678 0.6468 0.032 Uiso 1 1 calc R . . .
H41B H 0.1938 0.1663 0.5947 0.032 Uiso 1 1 calc R . . .
C42 C 0.25214(11) 0.17874(19) 0.69310(14) 0.0330(5) Uani 1 1 d . . . .
H42A H 0.2226 0.1480 0.7315 0.040 Uiso 1 1 calc R . . .
H42B H 0.2789 0.1201 0.6731 0.040 Uiso 1 1 calc R . . .
C43 C 0.29538(11) 0.25968(19) 0.73480(13) 0.0293(5) Uani 1 1 d . . . .
H43A H 0.3268 0.2206 0.7679 0.035 Uiso 1 1 calc R . . .
H43B H 0.2690 0.3035 0.7698 0.035 Uiso 1 1 calc R . . .
C44 C 0.33161(9) 0.33403(16) 0.68024(12) 0.0222(4) Uani 1 1 d . . . .
H44 H 0.3520 0.3916 0.7124 0.027 Uiso 1 1 calc R . . .
C45 C 0.38366(10) 0.27908(18) 0.63252(13) 0.0268(5) Uani 1 1 d . . . .
H45A H 0.4082 0.3345 0.6050 0.032 Uiso 1 1 calc R . . .
H45B H 0.4135 0.2425 0.6692 0.032 Uiso 1 1 calc R . . .
C46 C 0.35924(10) 0.19778(18) 0.57198(14) 0.0300(5) Uani 1 1 d . . . .
H46A H 0.3944 0.1803 0.5364 0.036 Uiso 1 1 calc R . . .
H46B H 0.3475 0.1315 0.5996 0.036 Uiso 1 1 calc R . . .
C47 C 0.30157(10) 0.23558(17) 0.52294(13) 0.0256(5) Uani 1 1 d . . . .
H47A H 0.2810 0.1726 0.4984 0.031 Uiso 1 1 calc R . . .
H47B H 0.3171 0.2816 0.4804 0.031 Uiso 1 1 calc R . . .
B1 B 0.36035(10) 0.52919(18) 0.72727(13) 0.0181(5) Uani 1 1 d . . . .
B2 B 0.28282(10) 0.38742(19) 0.61971(13) 0.0191(5) Uani 1 1 d . . . .
C1S C 0.14481(18) 0.5663(4) 0.2649(2) 0.0897(12) Uani 1 1 d D . . .
H1SA H 0.1753 0.6251 0.2604 0.135 Uiso 0.745(5) 1 calc GR P A 1
H1SB H 0.1667 0.5039 0.2869 0.135 Uiso 0.745(5) 1 calc GR P A 1
H1SC H 0.1101 0.5875 0.2992 0.135 Uiso 0.745(5) 1 calc GR P A 1
H1SD H 0.1887 0.5447 0.2778 0.135 Uiso 0.255(5) 1 calc GR P A 2
H1SE H 0.1165 0.5045 0.2683 0.135 Uiso 0.255(5) 1 calc GR P A 2
H1SF H 0.1312 0.6211 0.3018 0.135 Uiso 0.255(5) 1 calc GR P A 2
C5S C 0.09612(19) 0.5497(3) 0.0033(2) 0.0846(11) Uani 1 1 d D . . .
H5SD H 0.1063 0.4824 -0.0225 0.127 Uiso 0.255(5) 1 calc GR P A 2
H5SE H 0.1358 0.5859 0.0192 0.127 Uiso 0.255(5) 1 calc GR P A 2
H5SF H 0.0718 0.5952 -0.0331 0.127 Uiso 0.255(5) 1 calc GR P A 2
H5SA H 0.0712 0.5486 -0.0458 0.127 Uiso 0.745(5) 1 calc GR P A 1
H5SB H 0.1060 0.4766 0.0194 0.127 Uiso 0.745(5) 1 calc GR P A 1
H5SC H 0.1360 0.5890 -0.0043 0.127 Uiso 0.745(5) 1 calc GR P A 1
C2S C 0.1192(3) 0.5408(6) 0.1895(3) 0.0995(14) Uani 0.745(5) 1 d D P A 1
H2SA H 0.1568 0.5229 0.1578 0.119 Uiso 0.745(5) 1 calc R P A 1
H2SB H 0.0959 0.4731 0.1968 0.119 Uiso 0.745(5) 1 calc R P A 1
C3S C 0.0815(3) 0.5991(6) 0.1423(3) 0.0977(14) Uani 0.745(5) 1 d D P A 1
H3SB H 0.0996 0.6714 0.1491 0.117 Uiso 0.745(5) 1 calc R P A 1
H3SA H 0.0410 0.6006 0.1711 0.117 Uiso 0.745(5) 1 calc R P A 1
C4S C 0.0595(3) 0.6014(6) 0.0631(3) 0.0809(12) Uani 0.745(5) 1 d D P A 1
H4SA H 0.0547 0.6771 0.0480 0.097 Uiso 0.745(5) 1 calc R P A 1
H4SB H 0.0162 0.5698 0.0615 0.097 Uiso 0.745(5) 1 calc R P A 1
C2SB C 0.1417(9) 0.6132(16) 0.1780(8) 0.0995(14) Uani 0.255(5) 1 d D P A 2
H2SC H 0.1230 0.6854 0.1803 0.119 Uiso 0.255(5) 1 calc R P A 2
H2SD H 0.1860 0.6210 0.1596 0.119 Uiso 0.255(5) 1 calc R P A 2
C3SB C 0.1085(8) 0.5567(16) 0.1239(10) 0.0977(14) Uani 0.255(5) 1 d D P A 2
H3SC H 0.1138 0.4863 0.1493 0.117 Uiso 0.255(5) 1 calc R P A 2
H3SD H 0.1417 0.5569 0.0835 0.117 Uiso 0.255(5) 1 calc R P A 2
C4SB C 0.0571(6) 0.5280(16) 0.0739(7) 0.0809(12) Uani 0.255(5) 1 d D P A 2
H4SC H 0.0196 0.5755 0.0783 0.097 Uiso 0.255(5) 1 calc R P A 2
H4SD H 0.0443 0.4525 0.0789 0.097 Uiso 0.255(5) 1 calc R P A 2

loop_
_atom_site_aniso_label
_atom_site_aniso_U_11
_atom_site_aniso_U_22
_atom_site_aniso_U_33
_atom_site_aniso_U_23
_atom_site_aniso_U_13
_atom_site_aniso_U_12
N1 0.0142(7) 0.0138(9) 0.0144(8) -0.0001(6) -0.0019(6) 0.0001(6)
C1 0.0168(9) 0.0174(11) 0.0157(9) 0.0004(8) -0.0007(7) -0.0016(8)
C2 0.0162(9) 0.0125(10) 0.0151(9) -0.0033(7) -0.0011(7) 0.0023(8)
C3 0.0171(9) 0.0176(11) 0.0185(10) -0.0030(8) 0.0009(8) -0.0002(8)
C4 0.0152(9) 0.0235(12) 0.0260(11) -0.0028(9) -0.0048(8) 0.0019(8)
C5 0.0240(11) 0.0219(12) 0.0242(10) 0.0020(9) -0.0074(8) 0.0068(9)
C6 0.0241(10) 0.0154(11) 0.0180(10) -0.0003(8) -0.0022(8) 0.0003(8)
C7 0.0187(9) 0.0118(10) 0.0134(9) -0.0033(7) -0.0015(7) 0.0007(8)
C8 0.0137(9) 0.0202(11) 0.0272(11) 0.0010(9) 0.0007(8) -0.0001(8)
C9 0.0162(10) 0.0280(13) 0.0297(11) 0.0022(9) 0.0009(8) 0.0023(9)
C10 0.0263(12) 0.0422(15) 0.0349(13) 0.0055(11) 0.0085(10) -0.0035(11)
C11 0.0263(12) 0.0363(15) 0.0515(15) 0.0079(12) 0.0073(11) -0.0118(11)
C12 0.0241(11) 0.0297(14) 0.0457(14) -0.0019(11) -0.0028(10) -0.0067(10)
C13 0.0168(10) 0.0246(12) 0.0354(12) 0.0001(10) -0.0021(9) -0.0012(9)
C14 0.0201(10) 0.0313(13) 0.0230(11) -0.0003(9) 0.0027(8) 0.0023(9)
C15 0.0282(12) 0.0499(17) 0.0481(15) -0.0174(13) -0.0021(11) 0.0074(12)
C16 0.0319(12) 0.0524(17) 0.0281(12) 0.0062(11) -0.0015(10) -0.0048(12)
C17 0.0226(11) 0.0289(13) 0.0335(12) -0.0058(10) -0.0033(9) -0.0047(9)
C18 0.0302(12) 0.0443(16) 0.0381(13) -0.0042(12) -0.0086(10) -0.0016(11)
C19 0.0336(13) 0.0340(15) 0.0418(14) -0.0116(11) -0.0074(11) -0.0045(11)
C20 0.0173(9) 0.0156(10) 0.0112(8) 0.0038(8) -0.0020(7) 0.0005(8)
C21 0.0204(10) 0.0167(11) 0.0126(9) 0.0037(8) -0.0012(7) 0.0018(8)
C22 0.0179(9) 0.0223(11) 0.0176(10) 0.0024(8) 0.0002(8) 0.0031(8)
C23 0.0152(9) 0.0266(12) 0.0220(10) 0.0053(9) -0.0028(8) -0.0047(9)
C24 0.0236(10) 0.0169(11) 0.0171(9) 0.0022(8) -0.0056(8) -0.0044(8)
C25 0.0215(10) 0.0146(10) 0.0110(9) 0.0031(7) -0.0032(7) -0.0013(8)
C26 0.0199(10) 0.0177(11) 0.0192(10) -0.0009(8) -0.0001(8) 0.0012(8)
C27 0.0322(12) 0.0244(12) 0.0231(11) -0.0050(9) -0.0051(9) 0.0027(9)
C28 0.0271(11) 0.0212(12) 0.0256(11) -0.0018(9) 0.0024(9) 0.0038(9)
C29 0.0221(10) 0.0148(11) 0.0190(10) -0.0007(8) -0.0013(8) -0.0006(8)
C30 0.0315(12) 0.0186(12) 0.0254(11) -0.0003(9) -0.0029(9) 0.0039(9)
C31 0.0329(12) 0.0187(12) 0.0232(11) -0.0027(9) -0.0019(9) 0.0031(9)
C32 0.0190(10) 0.0219(11) 0.0153(9) -0.0010(8) -0.0020(8) 0.0015(8)
C33 0.0175(9) 0.0240(12) 0.0220(10) 0.0027(9) -0.0001(8) -0.0010(8)
C34 0.0240(10) 0.0226(12) 0.0224(10) -0.0039(9) 0.0000(8) -0.0011(9)
C35 0.0224(10) 0.0285(12) 0.0165(10) -0.0032(9) -0.0001(8) 0.0026(9)
C36 0.0178(9) 0.0239(12) 0.0164(10) 0.0018(8) -0.0007(8) 0.0002(8)
C37 0.0323(12) 0.0302(13) 0.0188(10) 0.0066(9) -0.0050(9) 0.0004(10)
C38 0.0261(11) 0.0305(13) 0.0303(12) 0.0048(10) -0.0105(9) 0.0066(10)
C39 0.0174(10) 0.0262(12) 0.0302(11) -0.0026(9) -0.0042(8) 0.0029(9)
C40 0.0218(10) 0.0171(11) 0.0285(11) 0.0009(9) -0.0038(8) 0.0003(9)
C41 0.0253(11) 0.0194(12) 0.0349(12) 0.0007(9) -0.0002(9) -0.0041(9)
C42 0.0354(12) 0.0239(13) 0.0396(13) 0.0075(10) -0.0019(10) -0.0036(10)
C43 0.0321(12) 0.0274(13) 0.0284(11) 0.0087(10) -0.0033(9) -0.0009(10)
C44 0.0248(10) 0.0132(11) 0.0284(11) 0.0025(9) -0.0037(9) -0.0011(8)
C45 0.0250(11) 0.0209(12) 0.0342(12) 0.0006(9) -0.0063(9) 0.0024(9)
C46 0.0281(11) 0.0218(12) 0.0402(13) -0.0063(10) 0.0001(10) 0.0029(9)
C47 0.0290(11) 0.0177(11) 0.0302(11) -0.0036(9) -0.0010(9) -0.0020(9)
B1 0.0205(11) 0.0129(12) 0.0207(11) 0.0000(9) -0.0020(9) -0.0009(9)
B2 0.0175(11) 0.0198(13) 0.0202(11) 0.0014(9) 0.0038(9) -0.0008(9)
C1S 0.070(2) 0.134(3) 0.0650(16) -0.0194(17) -0.0012(14) 0.034(2)
C5S 0.089(2) 0.089(3) 0.0760(17) -0.0164(17) 0.0064(15) -0.003(2)
C2S 0.091(3) 0.134(3) 0.0725(18) -0.0223(18) -0.0128(17) 0.049(2)
C3S 0.081(2) 0.141(4) 0.0709(16) -0.0233(17) -0.0061(15) 0.051(2)
C4S 0.075(2) 0.102(3) 0.0660(16) -0.0033(17) -0.0037(13) 0.026(2)
C2SB 0.091(3) 0.134(3) 0.0725(18) -0.0223(18) -0.0128(17) 0.049(2)
C3SB 0.081(2) 0.141(4) 0.0709(16) -0.0233(17) -0.0061(15) 0.051(2)
C4SB 0.075(2) 0.102(3) 0.0660(16) -0.0033(17) -0.0037(13) 0.026(2)

loop_
_atom_type_symbol
_atom_type_description
_atom_type_scat_dispersion_real
_atom_type_scat_dispersion_imag
_atom_type_scat_source
C C 0.0033 0.0016 'International Tables Vol C Tables 4.2.6.8 and 6.1.1.4'
H H 0.0000 0.0000 'International Tables Vol C Tables 4.2.6.8 and 6.1.1.4'
B B 0.0013 0.0007 'International Tables Vol C Tables 4.2.6.8 and 6.1.1.4'
N N 0.0061 0.0033 'International Tables Vol C Tables 4.2.6.8 and 6.1.1.4'

loop_
_geom_angle_atom_site_label_1
_geom_angle_atom_site_label_2
_geom_angle_atom_site_label_3
_geom_angle
C2 N1 C1 113.11(15)
B2 N1 C1 120.14(16)
B2 N1 C2 126.68(16)
N1 C1 H1A 107.5
N1 C1 H1B 107.5
N1 C1 B1 119.15(16)
H1A C1 H1B 107.0
B1 C1 H1A 107.5
B1 C1 H1B 107.5
C3 C2 N1 122.99(17)
C7 C2 N1 118.67(16)
C7 C2 C3 118.27(17)
C2 C3 C8 127.86(17)
C4 C3 C2 118.79(18)
C4 C3 C8 113.30(16)
C3 C4 H4 118.7
C5 C4 C3 122.56(18)
C5 C4 H4 118.7
C4 C5 H5 120.6
C4 C5 C6 118.82(18)
C6 C5 H5 120.6
C5 C6 H6 119.3
C5 C6 C7 121.33(19)
C7 C6 H6 119.3
C2 C7 C20 125.46(16)
C6 C7 C2 120.05(17)
C6 C7 C20 114.46(17)
C9 C8 C3 121.57(18)
C9 C8 C13 120.05(19)
C13 C8 C3 117.79(18)
C8 C9 C14 122.59(19)
C10 C9 C8 118.9(2)
C10 C9 C14 118.38(19)
C9 C10 H10 119.5
C11 C10 C9 121.0(2)
C11 C10 H10 119.5
C10 C11 H11 120.0
C12 C11 C10 120.0(2)
C12 C11 H11 120.0
C11 C12 H12 119.3
C11 C12 C13 121.5(2)
C13 C12 H12 119.3
C8 C13 C17 123.64(19)
C12 C13 C8 118.5(2)
C12 C13 C17 117.8(2)
C9 C14 H14 107.7
C9 C14 C15 111.19(17)
C9 C14 C16 112.17(19)
C15 C14 H14 107.7
C15 C14 C16 110.25(19)
C16 C14 H14 107.7
C14 C15 H15A 109.5
C14 C15 H15B 109.5
C14 C15 H15C 109.5
H15A C15 H15B 109.5
H15A C15 H15C 109.5
H15B C15 H15C 109.5
C14 C16 H16A 109.5
C14 C16 H16B 109.5
C14 C16 H16C 109.5
H16A C16 H16B 109.5
H16A C16 H16C 109.5
H16B C16 H16C 109.5
C13 C17 H17 108.0
C13 C17 C18 111.27(18)
C13 C17 C19 113.57(19)
C18 C17 H17 108.0
C19 C17 H17 108.0
C19 C17 C18 107.77(19)
C17 C18 H18A 109.5
C17 C18 H18B 109.5
C17 C18 H18C 109.5
H18A C18 H18B 109.5
H18A C18 H18C 109.5
H18B C18 H18C 109.5
C17 C19 H19A 109.5
C17 C19 H19B 109.5
C17 C19 H19C 109.5
H19A C19 H19B 109.5
H19A C19 H19C 109.5
H19B C19 H19C 109.5
C21 C20 C7 120.93(17)
C21 C20 C25 120.32(17)
C25 C20 C7 118.37(16)
C20 C21 C26 120.59(17)
C22 C21 C20 118.59(18)
C22 C21 C26 120.64(17)
C21 C22 H22 119.4
C23 C22 C21 121.17(18)
C23 C22 H22 119.4
C22 C23 H23 120.0
C24 C23 C22 120.02(18)
C24 C23 H23 120.0
C23 C24 H24 119.4
C23 C24 C25 121.12(19)
C25 C24 H24 119.4
C20 C25 C29 122.72(17)
C24 C25 C20 118.72(18)
C24 C25 C29 118.55(17)
C21 C26 H26 108.0
C21 C26 C27 109.70(17)
C21 C26 C28 113.62(16)
C27 C26 H26 108.0
C28 C26 H26 108.0
C28 C26 C27 109.38(16)
C26 C27 H27A 109.5
C26 C27 H27B 109.5
C26 C27 H27C 109.5
H27A C27 H27B 109.5
H27A C27 H27C 109.5
H27B C27 H27C 109.5
C26 C28 H28A 109.5
C26 C28 H28B 109.5
C26 C28 H28C 109.5
H28A C28 H28B 109.5
H28A C28 H28C 109.5
H28B C28 H28C 109.5
C25 C29 H29 108.0
C25 C29 C30 110.53(16)
C25 C29 C31 112.48(16)
C30 C29 H29 108.0
C31 C29 H29 108.0
C31 C29 C30 109.62(17)
C29 C30 H30A 109.5
C29 C30 H30B 109.5
C29 C30 H30C 109.5
H30A C30 H30B 109.5
H30A C30 H30C 109.5
H30B C30 H30C 109.5
C29 C31 H31A 109.5
C29 C31 H31B 109.5
C29 C31 H31C 109.5
H31A C31 H31B 109.5
H31A C31 H31C 109.5
H31B C31 H31C 109.5
C33 C32 H32 109.6
C33 C32 B1 102.61(16)
C39 C32 H32 109.6
C39 C32 C33 112.53(16)
C39 C32 B1 112.71(17)
B1 C32 H32 109.6
C32 C33 H33A 108.4
C32 C33 H33B 108.4
H33A C33 H33B 107.5
C34 C33 C32 115.50(17)
C34 C33 H33A 108.4
C34 C33 H33B 108.4
C33 C34 H34A 108.7
C33 C34 H34B 108.7
H34A C34 H34B 107.6
C35 C34 C33 114.33(16)
C35 C34 H34A 108.7
C35 C34 H34B 108.7
C34 C35 H35A 108.6
C34 C35 H35B 108.6
C34 C35 C36 114.62(17)
H35A C35 H35B 107.6
C36 C35 H35A 108.6
C36 C35 H35B 108.6
C35 C36 H36 109.1
C35 C36 B1 100.08(16)
C37 C36 C35 114.73(17)
C37 C36 H36 109.1
C37 C36 B1 114.36(17)
B1 C36 H36 109.1
C36 C37 H37A 108.4
C36 C37 H37B 108.4
H37A C37 H37B 107.4
C38 C37 C36 115.70(17)
C38 C37 H37A 108.4
C38 C37 H37B 108.4
C37 C38 H38A 108.7
C37 C38 H38B 108.7
H38A C38 H38B 107.6
C39 C38 C37 114.40(16)
C39 C38 H38A 108.7
C39 C38 H38B 108.7
C32 C39 H39A 108.3
C32 C39 H39B 108.3
C38 C39 C32 115.74(17)
C38 C39 H39A 108.3
C38 C39 H39B 108.3
H39A C39 H39B 107.4
C41 C40 H40 109.1
C41 C40 B2 106.60(17)
C47 C40 H40 109.1
C47 C40 C41 112.60(18)
C47 C40 B2 110.27(16)
B2 C40 H40 109.1
C40 C41 H41A 108.4
C40 C41 H41B 108.4
H41A C41 H41B 107.5
C42 C41 C40 115.50(17)
C42 C41 H41A 108.4
C42 C41 H41B 108.4
C41 C42 H42A 108.8
C41 C42 H42B 108.8
H42A C42 H42B 107.7
C43 C42 C41 113.78(19)
C43 C42 H42A 108.8
C43 C42 H42B 108.8
C42 C43 H43A 108.6
C42 C43 H43B 108.6
C42 C43 C44 114.64(18)
H43A C43 H43B 107.6
C44 C43 H43A 108.6
C44 C43 H43B 108.6
C43 C44 H44 108.5
C43 C44 C45 114.48(18)
C43 C44 B2 109.56(17)
C45 C44 H44 108.5
C45 C44 B2 107.27(17)
B2 C44 H44 108.5
C44 C45 H45A 108.5
C44 C45 H45B 108.5
H45A C45 H45B 107.5
C46 C45 C44 115.22(17)
C46 C45 H45A 108.5
C46 C45 H45B 108.5
C45 C46 H46A 108.7
C45 C46 H46B 108.7
H46A C46 H46B 107.6
C47 C46 C45 114.34(18)
C47 C46 H46A 108.7
C47 C46 H46B 108.7
C40 C47 H47A 108.4
C40 C47 H47B 108.4
C46 C47 C40 115.30(18)
C46 C47 H47A 108.4
C46 C47 H47B 108.4
H47A C47 H47B 107.5
C32 B1 C1 123.20(17)
C36 B1 C1 118.89(17)
C36 B1 C32 110.76(16)
N1 B2 C40 127.59(18)
N1 B2 C44 123.37(18)
C40 B2 C44 109.03(18)
H1SA C1S H1SB 109.5
H1SA C1S H1SC 109.5
H1SB C1S H1SC 109.5
H1SD C1S H1SE 109.5
H1SD C1S H1SF 109.5
H1SE C1S H1SF 109.5
C2S C1S H1SA 109.5
C2S C1S H1SB 109.5
C2S C1S H1SC 109.5
C2SB C1S H1SD 109.5
C2SB C1S H1SE 109.5
C2SB C1S H1SF 109.5
H5SD C5S H5SE 109.5
H5SD C5S H5SF 109.5
H5SE C5S H5SF 109.5
H5SA C5S H5SB 109.5
H5SA C5S H5SC 109.5
H5SB C5S H5SC 109.5
C4S C5S H5SA 109.5
C4S C5S H5SB 109.5
C4S C5S H5SC 109.5
C4SB C5S H5SD 109.5
C4SB C5S H5SE 109.5
C4SB C5S H5SF 109.5
C1S C2S H2SA 105.0
C1S C2S H2SB 105.0
H2SA C2S H2SB 105.8
C3S C2S C1S 129.2(6)
C3S C2S H2SA 105.0
C3S C2S H2SB 105.0
C2S C3S H3SB 102.1
C2S C3S H3SA 102.1
C2S C3S C4S 139.8(6)
H3SB C3S H3SA 104.8
C4S C3S H3SB 102.1
C4S C3S H3SA 102.1
C5S C4S H4SA 107.3
C5S C4S H4SB 107.3
C3S C4S C5S 119.9(4)
C3S C4S H4SA 107.3
C3S C4S H4SB 107.3
H4SA C4S H4SB 106.9
C1S C2SB H2SC 108.0
C1S C2SB H2SD 108.0
H2SC C2SB H2SD 107.3
C3SB C2SB C1S 117.1(16)
C3SB C2SB H2SC 108.0
C3SB C2SB H2SD 108.0
C2SB C3SB H3SC 96.7
C2SB C3SB H3SD 96.7
C2SB C3SB C4SB 158.3(17)
H3SC C3SB H3SD 103.5
C4SB C3SB H3SC 96.7
C4SB C3SB H3SD 96.7
C5S C4SB H4SC 113.4
C5S C4SB H4SD 113.4
C3SB C4SB C5S 91.2(11)
C3SB C4SB H4SC 113.4
C3SB C4SB H4SD 113.4
H4SC C4SB H4SD 110.7

loop_
_geom_bond_atom_site_label_1
_geom_bond_atom_site_label_2
_geom_bond_distance
N1 C1 1.490(2)
N1 C2 1.454(2)
N1 B2 1.406(3)
C1 H1A 0.9900
C1 H1B 0.9900
C1 B1 1.600(3)
C2 C3 1.418(3)
C2 C7 1.416(3)
C3 C4 1.399(3)
C3 C8 1.504(3)
C4 H4 0.9500
C4 C5 1.369(3)
C5 H5 0.9500
C5 C6 1.378(3)
C6 H6 0.9500
C6 C7 1.395(3)
C7 C20 1.504(3)
C8 C9 1.402(3)
C8 C13 1.422(3)
C9 C10 1.399(3)
C9 C14 1.513(3)
C10 H10 0.9500
C10 C11 1.379(4)
C11 H11 0.9500
C11 C12 1.375(3)
C12 H12 0.9500
C12 C13 1.389(3)
C13 C17 1.530(3)
C14 H14 1.0000
C14 C15 1.525(3)
C14 C16 1.532(3)
C15 H15A 0.9800
C15 H15B 0.9800
C15 H15C 0.9800
C16 H16A 0.9800
C16 H16B 0.9800
C16 H16C 0.9800
C17 H17 1.0000
C17 C18 1.537(3)
C17 C19 1.532(3)
C18 H18A 0.9800
C18 H18B 0.9800
C18 H18C 0.9800
C19 H19A 0.9800
C19 H19B 0.9800
C19 H19C 0.9800
C20 C21 1.409(3)
C20 C25 1.410(3)
C21 C22 1.393(3)
C21 C26 1.518(3)
C22 H22 0.9500
C22 C23 1.384(3)
C23 H23 0.9500
C23 C24 1.374(3)
C24 H24 0.9500
C24 C25 1.396(3)
C25 C29 1.525(3)
C26 H26 1.0000
C26 C27 1.536(3)
C26 C28 1.525(3)
C27 H27A 0.9800
C27 H27B 0.9800
C27 H27C 0.9800
C28 H28A 0.9800
C28 H28B 0.9800
C28 H28C 0.9800
C29 H29 1.0000
C29 C30 1.533(3)
C29 C31 1.533(3)
C30 H30A 0.9800
C30 H30B 0.9800
C30 H30C 0.9800
C31 H31A 0.9800
C31 H31B 0.9800
C31 H31C 0.9800
C32 H32 1.0000
C32 C33 1.558(3)
C32 C39 1.542(3)
C32 B1 1.582(3)
C33 H33A 0.9900
C33 H33B 0.9900
C33 C34 1.533(3)
C34 H34A 0.9900
C34 H34B 0.9900
C34 C35 1.531(3)
C35 H35A 0.9900
C35 H35B 0.9900
C35 C36 1.558(3)
C36 H36 1.0000
C36 C37 1.536(3)
C36 B1 1.571(3)
C37 H37A 0.9900
C37 H37B 0.9900
C37 C38 1.535(3)
C38 H38A 0.9900
C38 H38B 0.9900
C38 C39 1.526(3)
C39 H39A 0.9900
C39 H39B 0.9900
C40 H40 1.0000
C40 C41 1.551(3)
C40 C47 1.546(3)
C40 B2 1.575(3)
C41 H41A 0.9900
C41 H41B 0.9900
C41 C42 1.529(3)
C42 H42A 0.9900
C42 H42B 0.9900
C42 C43 1.529(3)
C43 H43A 0.9900
C43 H43B 0.9900
C43 C44 1.532(3)
C44 H44 1.0000
C44 C45 1.538(3)
C44 B2 1.589(3)
C45 H45A 0.9900
C45 H45B 0.9900
C45 C46 1.535(3)
C46 H46A 0.9900
C46 H46B 0.9900
C46 C47 1.533(3)
C47 H47A 0.9900
C47 H47B 0.9900
C1S H1SA 0.9800
C1S H1SB 0.9800
C1S H1SC 0.9800
C1S H1SD 0.9800
C1S H1SE 0.9800
C1S H1SF 0.9800
C1S C2S 1.423(6)
C1S C2SB 1.599(14)
C5S H5SD 0.9800
C5S H5SE 0.9800
C5S H5SF 0.9800
C5S H5SA 0.9800
C5S H5SB 0.9800
C5S H5SC 0.9800
C5S C4S 1.445(6)
C5S C4SB 1.497(13)
C2S H2SA 0.9900
C2S H2SB 0.9900
C2S C3S 1.339(7)
C3S H3SB 0.9900
C3S H3SA 0.9900
C3S C4S 1.422(6)
C4S H4SA 0.9900
C4S H4SB 0.9900
C2SB H2SC 0.9900
C2SB H2SD 0.9900
C2SB C3SB 1.349(16)
C3SB H3SC 0.9900
C3SB H3SD 0.9900
C3SB C4SB 1.409(15)
C4SB H4SC 0.9900
C4SB H4SD 0.9900
